data_1571346
loop_
_publ_author_name
'Tricoire, Maxime'
'Hsueh, Fang-Che'
'Keener, Megan'
'Rajeshkumar, Thayalan'
'Scopelliti, Rosario'
'Zivkovic, Ivica'
'Maron, Laurent'
'Mazzanti, Marinella'

_publ_section_title
;
 Siloxide tripodal ligands as a scaffold for stabilizing lanthanides in
 the +4 oxidation state.
;
_journal_issue 18
_journal_name_full 'Chemical science'
_journal_page_first 6874
_journal_page_last 6883
_journal_paper_doi 10.1039/d4sc00051j
_journal_volume 15
_journal_year 2024
_chemical_formula_moiety 'C72 H69 Ce O6 Si3, 2(C7 H8)'
_chemical_formula_sum 'C86 H85 Ce O6 Si3'
_chemical_formula_weight 1438.92
_space_group_crystal_system triclinic
_space_group_IT_number 2
_space_group_name_Hall '-P 1'
_space_group_name_H-M_alt 'P -1'
_atom_sites_solution_hydrogens geom
_atom_sites_solution_primary dual
_atom_sites_solution_secondary difmap
_audit_creation_date 2023-08-30
_audit_creation_method
;
Olex2 1.5
(compiled 2023.08.24 svn.re1ec1418 for OlexSys, GUI svn.r6817)
;
_audit_update_record
;
2023-09-22 deposited with the CCDC.	2024-03-22 downloaded from the CCDC.
;
_cell_angle_alpha 106.2354(18)
_cell_angle_beta 99.3584(18)
_cell_angle_gamma 93.8891(17)
_cell_formula_units_Z 2
_cell_length_a 11.2033(3)
_cell_length_b 14.3534(3)
_cell_length_c 24.5094(5)
_cell_measurement_reflns_used 22710
_cell_measurement_temperature 200.00(11)
_cell_measurement_theta_max 76.5490
_cell_measurement_theta_min 3.1820
_cell_volume 3706.91(15)
_computing_cell_refinement 'CrysAlisPro 1.171.42.84a (Rigaku OD, 2023)'
_computing_data_collection 'CrysAlisPro 1.171.42.84a (Rigaku OD, 2023)'
_computing_data_reduction 'CrysAlisPro 1.171.42.84a (Rigaku OD, 2023)'
_computing_molecular_graphics 'Olex2 1.5 (Dolomanov et al., 2009)'
_computing_publication_material 'Olex2 1.5 (Dolomanov et al., 2009)'
_computing_structure_refinement 'SHELXL 2019/3 (Sheldrick, 2015)'
_computing_structure_solution 'SHELXT  (Sheldrick, 2015)'
_diffrn_ambient_environment N~2~
_diffrn_ambient_temperature 200.00(11)
_diffrn_detector 'CCD plate'
_diffrn_detector_area_resol_mean 10.2665
_diffrn_detector_type Atlas
_diffrn_measured_fraction_theta_full 0.999
_diffrn_measured_fraction_theta_max 0.979
_diffrn_measurement_details
;
List of Runs (angles in degrees, time in seconds):

  # Type    Start    End  Width  t~exp~   \w     \q     \k     \f   Frames
#--------------------------------------------------------------------------
  1  \w    -35.00  30.00   1.00    2.50    --  -43.01  86.00 -25.00   65
  2  \w     13.00  64.00   1.00    2.50    --   43.01 -86.00-143.00   51
  3  \w    107.00 147.00   1.00   10.00    --  112.00 -86.00-143.00   40
  4  \w    135.00 176.00   1.00   10.00    --  112.00  86.00 -25.00   41
  5  \w   -115.00 -15.00   1.00    2.50    --  -43.01 -57.00  60.00  100
  6  \w     24.00 104.00   1.00    2.50    --   43.01  37.00-150.00   80
  7  \w     58.00 111.00   1.00    2.50    --   43.01  37.00 120.00   53
  8  \w     60.00  87.00   1.00    2.50    --   43.01-125.00  30.00   27
  9  \w    -19.00  67.00   1.00    2.50    --   43.01 -77.00 -60.00   86
 10  \w     47.00  95.00   1.00    2.50    --   43.01-125.00 150.00   48
 11  \w     40.00 109.00   1.00   10.00    --  112.00-111.00-150.00   69
 12  \w    135.00 177.00   1.00   10.00    --  112.00  77.00  30.00   42
 13  \w     86.00 177.00   1.00   10.00    --  112.00  61.00 -60.00   91
 14  \w     43.00 109.00   1.00   10.00    --  112.00-111.00 120.00   66
 15  \w    120.00 146.00   1.00   10.00    --  112.00  77.00  90.00   26
 16  \w    104.00 176.00   1.00   10.00    --  112.00  77.00   0.00   72
 17  \w    104.00 171.00   1.00   10.00    --  112.00 111.00-120.00   67
 18  \w     53.00  79.00   1.00   10.00    --  112.00-111.00 -60.00   26
 19  \w    109.00 138.00   1.00   10.00    --  112.00  77.00 150.00   29
 20  \w    105.00 131.00   1.00   10.00    --  112.00  77.00  30.00   26
 21  \w     73.00 109.00   1.00   10.00    --  112.00-111.00  60.00   36
 22  \w     76.00 109.00   1.00   10.00    --  112.00-111.00 150.00   33
 23  \w     32.00  80.00   1.00   10.00    --  112.00 -94.00 -60.00   48
 24  \w     47.00 109.00   1.00   10.00    --  112.00-111.00 -90.00   62
 25  \w     61.00  96.00   1.00   10.00    --  112.00  15.00 150.00   35
 26  \w    149.00 176.00   1.00   10.00    --  112.00  15.00 150.00   27
 27  \w     40.00 138.00   1.00   10.00    --  112.00 -45.00 -60.00   98
 28  \w    141.00 174.00   1.00   10.00    --  112.00  30.00  30.00   33
 29  \w     29.00  62.00   1.00   10.00    --  112.00 -94.00 150.00   33
 30  \w     84.00 123.00   1.00   10.00    --  112.00 178.00  60.00   39
 31  \w     69.00 109.00   1.00   10.00    --  112.00-111.00  30.00   40
 32  \w     76.00 102.00   1.00   10.00    --  112.00 -94.00  60.00   26
 33  \w     45.00  70.00   1.00   10.00    --  112.00 -94.00-150.00   25
 34  \w     93.00 119.00   1.00   10.00    --  112.00  30.00  30.00   26
 35  \w     42.00  95.00   1.00   10.00    --  112.00-111.00-180.00   53
 36  \w    149.00 174.00   1.00   10.00    --  112.00 111.00-180.00   25
 37  \w     84.00 109.00   1.00   10.00    --  112.00-111.00 -30.00   25
 38  \w    118.00 143.00   1.00   10.00    --  112.00  77.00-120.00   25
;
_diffrn_measurement_device 'four-circle diffractometer'
_diffrn_measurement_device_type 'SuperNova, Dual, Cu at home/near, Atlas'
_diffrn_measurement_method '\w scans'
_diffrn_orient_matrix_type 'CrysAlisPro convention (1999,Acta A55,543-557)'
_diffrn_orient_matrix_UB_11 -0.1378462000
_diffrn_orient_matrix_UB_12 0.0069899000
_diffrn_orient_matrix_UB_13 -0.0056797000
_diffrn_orient_matrix_UB_21 0.0033155000
_diffrn_orient_matrix_UB_22 -0.0185092000
_diffrn_orient_matrix_UB_23 0.0591563000
_diffrn_orient_matrix_UB_31 0.0262980000
_diffrn_orient_matrix_UB_32 0.1108450000
_diffrn_orient_matrix_UB_33 0.0302309000
_diffrn_radiation_monochromator mirror
_diffrn_radiation_probe x-ray
_diffrn_radiation_type 'Cu K\a'
_diffrn_radiation_wavelength 1.54184
_diffrn_reflns_av_R_equivalents 0.0401
_diffrn_reflns_av_unetI/netI 0.0461
_diffrn_reflns_Laue_measured_fraction_full 0.999
_diffrn_reflns_Laue_measured_fraction_max 0.979
_diffrn_reflns_limit_h_max 14
_diffrn_reflns_limit_h_min -13
_diffrn_reflns_limit_k_max 18
_diffrn_reflns_limit_k_min -17
_diffrn_reflns_limit_l_max 30
_diffrn_reflns_limit_l_min -30
_diffrn_reflns_number 40854
_diffrn_reflns_point_group_measured_fraction_full 0.999
_diffrn_reflns_point_group_measured_fraction_max 0.979
_diffrn_reflns_theta_full 67.684
_diffrn_reflns_theta_max 77.152
_diffrn_reflns_theta_min 3.230
_diffrn_source 'micro-focus sealed X-ray tube'
_diffrn_source_type 'SuperNova (Cu) X-ray Source'
_exptl_absorpt_coefficient_mu 5.623
_exptl_absorpt_correction_T_max 1.000
_exptl_absorpt_correction_T_min 0.281
_exptl_absorpt_correction_type gaussian
_exptl_absorpt_process_details
;
CrysAlisPro 1.171.42.84a (Rigaku Oxford Diffraction, 2023)
Numerical absorption correction based on gaussian integration over
a multifaceted crystal model
Empirical absorption correction using spherical harmonics,
implemented in SCALE3 ABSPACK scaling algorithm.
;
_exptl_crystal_colour 'clear pale colourless'
_exptl_crystal_density_diffrn 1.289
_exptl_crystal_description prism
_exptl_crystal_F_000 1498
_exptl_crystal_size_max 0.29
_exptl_crystal_size_mid 0.109
_exptl_crystal_size_min 0.089
_refine_diff_density_max 0.875
_refine_diff_density_min -0.512
_refine_diff_density_rms 0.064
_refine_ls_extinction_method none
_refine_ls_goodness_of_fit_ref 1.011
_refine_ls_hydrogen_treatment constr
_refine_ls_matrix_type full
_refine_ls_number_parameters 933
_refine_ls_number_reflns 15358
_refine_ls_number_restraints 454
_refine_ls_restrained_S_all 1.013
_refine_ls_R_factor_all 0.0421
_refine_ls_R_factor_gt 0.0363
_refine_ls_shift/su_max 0.001
_refine_ls_shift/su_mean 0.000
_refine_ls_structure_factor_coef Fsqd
_refine_ls_weighting_details 'w=1/[\s^2^(Fo^2^)+(0.0485P)^2^+1.5788P] where P=(Fo^2^+2Fc^2^)/3'
_refine_ls_weighting_scheme calc
_refine_ls_wR_factor_gt 0.0891
_refine_ls_wR_factor_ref 0.0947
_reflns_Friedel_coverage 0.000
_reflns_number_gt 13941
_reflns_number_total 15358
_reflns_threshold_expression 'I > 2\s(I)'
_cod_data_source_file d4sc00051j2.cif
_cod_data_source_block ah567
_cod_depositor_comments 'Adding full bibliography for 1571342--1571354.cif.'
_cod_original_cell_volume 3706.92(14)
_cod_database_code 1571346
_shelx_shelxl_version_number 2019/3
_chemical_oxdiff_formula 'C86 H85 O6 Si3 Ce1'
_shelx_space_group_comment
;
The symmetry employed for this shelxl refinement is uniquely defined
by the following loop, which should always be used as a source of
symmetry information in preference to the above space-group names.
They are only intended as comments.
;
_olex2_refinement_description
;
1. Fixed Uiso
 At 1.2 times of:
  All C(H) groups, All C(H,H) groups
 At 1.5 times of:
  All C(H,H,H) groups
2. Restrained distances
 C97-C92
 2.5 with sigma of 0.02
 C97-C91 = C84-C90
 1.5 with sigma of 0.02
 C97-C96
 2.5 with sigma of 0.02
 O6-C69 \\sim O6-C73 \\sim O6-C72 \\sim O6-C76
 with sigma of 0.02
 C73-C74 \\sim C69-C70 \\sim C70-C71 \\sim C75-C74 \\sim C75-C76 \\sim C72-C71
 with sigma of 0.02
3. Uiso/Uaniso restraints and constraints
O6 \\sim C73 \\sim C69 \\sim C70 \\sim C74 \\sim C75 \\sim C71 \\sim C72 \\sim
C76: within 2A with sigma of 0.02 and sigma for terminal atoms of 0.04 within 2A
C84 \\sim C89 \\sim C85 \\sim C90 \\sim C88 \\sim C86 \\sim C87 \\sim C91 \\sim
C96 \\sim C92 \\sim C97 \\sim C95 \\sim C93 \\sim C94: within 2A with sigma of
0.02 and sigma for terminal atoms of 0.04 within 2A
O4 \\sim C64 \\sim C63 \\sim C62 \\sim C61: within 2A with sigma of 0.02 and
sigma for terminal atoms of 0.04 within 2A
4. Rigid body (RIGU) restrains
 C77, C82, C78, C83, C81, C79, C80
 with sigma for 1-2 distances of 0.001 and sigma for 1-3 distances of 0.001
5. Others
 Sof(C91)=Sof(C96)=Sof(H96)=Sof(C95)=Sof(H95)=Sof(C94)=Sof(H94)=Sof(C93)=
 Sof(H93)=Sof(C92)=Sof(H92)=Sof(C97)=Sof(H97A)=Sof(H97B)=Sof(H97C)=1-FVAR(1)
 Sof(C84)=Sof(C89)=Sof(H89)=Sof(C88)=Sof(H88)=Sof(C87)=Sof(H87)=Sof(C86)=
 Sof(H86)=Sof(C85)=Sof(H85)=Sof(C90)=Sof(H90A)=Sof(H90B)=Sof(H90C)=FVAR(1)
 Sof(C73)=Sof(H73A)=Sof(H73B)=Sof(C74)=Sof(H74A)=Sof(H74B)=Sof(C75)=Sof(H75A)=
 Sof(H75B)=Sof(C76)=Sof(H76A)=Sof(H76B)=1-FVAR(2)
 Sof(C69)=Sof(H69A)=Sof(H69B)=Sof(C70)=Sof(H70A)=Sof(H70B)=Sof(C71)=Sof(H71A)=
 Sof(H71B)=Sof(C72)=Sof(H72A)=Sof(H72B)=FVAR(2)
6.a Secondary CH2 refined with riding coordinates:
 C61(H61A,H61B), C62(H62A,H62B), C63(H63A,H63B), C64(H64A,H64B), C65(H65A,
 H65B), C66(H66A,H66B), C67(H67A,H67B), C68(H68A,H68B), C69(H69A,H69B),
 C70(H70A,H70B), C71(H71A,H71B), C72(H72A,H72B), C73(H73A,H73B), C74(H74A,H74B),
  C75(H75A,H75B), C76(H76A,H76B)
6.b Aromatic/amide H refined with riding coordinates:
 C2(H2), C4(H4), C6(H6), C8(H8), C9(H9), C10(H10), C11(H11), C14(H14),
 C15(H15), C16(H16), C17(H17), C18(H18), C20(H20), C21(H21), C22(H22), C23(H23),
  C24(H24), C26(H26), C27(H27), C28(H28), C29(H29), C32(H32), C33(H33),
 C34(H34), C35(H35), C36(H36), C38(H38), C39(H39), C40(H40), C41(H41), C42(H42),
  C44(H44), C45(H45), C46(H46), C47(H47), C50(H50), C51(H51), C52(H52),
 C53(H53), C54(H54), C56(H56), C57(H57), C58(H58), C59(H59), C60(H60), C82(H82),
  C81(H81), C80(H80), C79(H79), C78(H78), C89(H89), C88(H88), C87(H87),
 C86(H86), C85(H85), C96(H96), C95(H95), C94(H94), C93(H93), C92(H92)
6.c Fitted hexagon refined as free rotating group:
 C77(C82,C81,C80,C79,C78), C84(C89,C88,C87,C86,C85), C91(C96,C95,C94,C93,C92)
6.d Idealised Me refined as rotating group:
 C83(H83A,H83B,H83C), C90(H90A,H90B,H90C), C97(H97A,H97B,H97C)
;
_olex2_date_sample_data_collection 2023-03-02
_olex2_submission_special_instructions 'No special instructions were received'
_oxdiff_exptl_absorpt_empirical_details
;
Empirical correction (ABSPACK) includes:
- Absorption correction using spherical harmonics
- Frame scaling
- Detector area scaling
- B-factor correction
;
_oxdiff_exptl_absorpt_empirical_full_max 1.821
_oxdiff_exptl_absorpt_empirical_full_min 0.695

loop_
_space_group_symop_operation_xyz
'x, y, z'
'-x, -y, -z'

loop_
_atom_site_label
_atom_site_type_symbol
_atom_site_fract_x
_atom_site_fract_y
_atom_site_fract_z
_atom_site_U_iso_or_equiv
_atom_site_adp_type
_atom_site_occupancy
_atom_site_site_symmetry_order
_atom_site_calc_flag
_atom_site_refinement_flags_posn
_atom_site_refinement_flags_adp
_atom_site_refinement_flags_occupancy
_atom_site_disorder_assembly
_atom_site_disorder_group
Ce1 Ce 0.40851(2) 0.46142(2) 0.24144(2) 0.02857(5) Uani 1 1 d . . . . .
Si1 Si 0.26937(7) 0.37538(5) 0.08025(3) 0.03218(14) Uani 1 1 d . . . . .
Si2 Si 0.23397(7) 0.66045(5) 0.31948(3) 0.03207(14) Uani 1 1 d . . . . .
Si3 Si 0.30177(7) 0.25140(5) 0.29542(3) 0.03181(14) Uani 1 1 d . . . . .
O1 O 0.32672(18) 0.40977(15) 0.14783(8) 0.0374(4) Uani 1 1 d . . . . .
O2 O 0.31273(19) 0.57942(14) 0.28878(9) 0.0394(4) Uani 1 1 d . . . . .
O3 O 0.34398(18) 0.34000(14) 0.27299(9) 0.0380(4) Uani 1 1 d . . . . .
O4 O 0.5914(2) 0.36989(16) 0.21185(11) 0.0489(5) Uani 1 1 d . U . . .
O5 O 0.5428(2) 0.59812(16) 0.21883(11) 0.0529(6) Uani 1 1 d . . . . .
O6 O 0.5811(2) 0.52039(19) 0.33417(10) 0.0552(6) Uani 1 1 d D U . . .
C1 C 0.0611(2) 0.32971(18) 0.15529(11) 0.0304(5) Uani 1 1 d . . . . .
C2 C 0.0526(2) 0.42945(18) 0.16313(11) 0.0310(5) Uani 1 1 d . . . . .
H2 H 0.053241 0.454736 0.131248 0.037 Uiso 1 1 calc R U . . .
C3 C 0.0432(2) 0.49218(18) 0.21655(11) 0.0310(5) Uani 1 1 d . . . . .
C4 C 0.0437(2) 0.45406(19) 0.26334(11) 0.0324(5) Uani 1 1 d . . . . .
H4 H 0.033833 0.495427 0.299670 0.039 Uiso 1 1 calc R U . . .
C5 C 0.0583(2) 0.35617(19) 0.25727(11) 0.0317(5) Uani 1 1 d . . . . .
C6 C 0.0648(2) 0.29406(18) 0.20288(11) 0.0314(5) Uani 1 1 d . . . . .
H6 H 0.071897 0.226830 0.198273 0.038 Uiso 1 1 calc R U . . .
C7 C 0.0559(3) 0.26138(18) 0.09641(11) 0.0322(5) Uani 1 1 d . . . . .
C8 C -0.0353(3) 0.1820(2) 0.07751(13) 0.0402(6) Uani 1 1 d . . . . .
H8 H -0.086701 0.171736 0.103027 0.048 Uiso 1 1 calc R U . . .
C9 C -0.0518(3) 0.1183(2) 0.02229(14) 0.0473(7) Uani 1 1 d . . . . .
H9 H -0.114547 0.064762 0.009954 0.057 Uiso 1 1 calc R U . . .
C10 C 0.0229(3) 0.1324(2) -0.01491(13) 0.0479(7) Uani 1 1 d . . . . .
H10 H 0.010895 0.089476 -0.053177 0.057 Uiso 1 1 calc R U . . .
C11 C 0.1156(3) 0.2096(2) 0.00377(12) 0.0412(6) Uani 1 1 d . . . . .
H11 H 0.167529 0.217894 -0.021992 0.049 Uiso 1 1 calc R U . . .
C12 C 0.1353(3) 0.27606(19) 0.05969(11) 0.0341(5) Uani 1 1 d . . . . .
C13 C 0.3876(3) 0.3195(2) 0.03838(12) 0.0405(6) Uani 1 1 d . . . . .
C14 C 0.4192(3) 0.2285(3) 0.04031(16) 0.0520(8) Uani 1 1 d . . . . .
H14 H 0.374751 0.192219 0.059054 0.062 Uiso 1 1 calc R U . . .
C15 C 0.5147(4) 0.1891(3) 0.0154(2) 0.0703(11) Uani 1 1 d . . . . .
H15 H 0.535022 0.126795 0.017274 0.084 Uiso 1 1 calc R U . . .
C16 C 0.5797(4) 0.2411(3) -0.0121(2) 0.0738(12) Uani 1 1 d . . . . .
H16 H 0.645237 0.214679 -0.029010 0.089 Uiso 1 1 calc R U . . .
C17 C 0.5494(4) 0.3309(3) -0.01500(18) 0.0644(10) Uani 1 1 d . . . . .
H17 H 0.593849 0.366491 -0.034073 0.077 Uiso 1 1 calc R U . . .
C18 C 0.4542(3) 0.3699(3) 0.00981(15) 0.0515(8) Uani 1 1 d . . . . .
H18 H 0.433861 0.432014 0.007332 0.062 Uiso 1 1 calc R U . . .
C19 C 0.2189(3) 0.4829(2) 0.05670(13) 0.0386(6) Uani 1 1 d . . . . .
C20 C 0.1810(3) 0.4787(3) -0.00105(15) 0.0521(8) Uani 1 1 d . . . . .
H20 H 0.183499 0.420038 -0.030566 0.062 Uiso 1 1 calc R U . . .
C21 C 0.1396(4) 0.5589(3) -0.01624(19) 0.0669(11) Uani 1 1 d . . . . .
H21 H 0.115623 0.554389 -0.055987 0.080 Uiso 1 1 calc R U . . .
C22 C 0.1327(4) 0.6438(3) 0.0249(2) 0.0653(11) Uani 1 1 d . . . . .
H22 H 0.103697 0.697884 0.013975 0.078 Uiso 1 1 calc R U . . .
C23 C 0.1681(4) 0.6501(3) 0.0821(2) 0.0606(10) Uani 1 1 d . . . . .
H23 H 0.162860 0.708712 0.111057 0.073 Uiso 1 1 calc R U . . .
C24 C 0.2119(3) 0.5707(2) 0.09800(15) 0.0477(7) Uani 1 1 d . . . . .
H24 H 0.237508 0.576738 0.137863 0.057 Uiso 1 1 calc R U . . .
C25 C 0.0265(3) 0.59720(19) 0.22242(12) 0.0339(5) Uani 1 1 d . . . . .
C26 C -0.0644(3) 0.6159(2) 0.18196(14) 0.0454(7) Uani 1 1 d . . . . .
H26 H -0.111025 0.562736 0.151992 0.055 Uiso 1 1 calc R U . . .
C27 C -0.0881(4) 0.7104(3) 0.18461(16) 0.0536(8) Uani 1 1 d . . . . .
H27 H -0.149443 0.721840 0.156381 0.064 Uiso 1 1 calc R U . . .
C28 C -0.0219(4) 0.7877(2) 0.22860(17) 0.0538(8) Uani 1 1 d . . . . .
H28 H -0.038703 0.852616 0.231251 0.065 Uiso 1 1 calc R U . . .
C29 C 0.0692(3) 0.7705(2) 0.26891(14) 0.0446(7) Uani 1 1 d . . . . .
H29 H 0.113869 0.824578 0.298934 0.054 Uiso 1 1 calc R U . . .
C30 C 0.0979(3) 0.67554(19) 0.26692(12) 0.0344(5) Uani 1 1 d . . . . .
C31 C 0.3347(3) 0.7808(2) 0.35261(13) 0.0387(6) Uani 1 1 d . . . . .
C32 C 0.3689(3) 0.8411(2) 0.32078(16) 0.0501(7) Uani 1 1 d . . . . .
H32 H 0.333426 0.825491 0.280906 0.060 Uiso 1 1 calc R U . . .
C33 C 0.4537(4) 0.9236(3) 0.3459(2) 0.0618(10) Uani 1 1 d . . . . .
H33 H 0.473759 0.964490 0.323366 0.074 Uiso 1 1 calc R U . . .
C34 C 0.5089(4) 0.9464(3) 0.4033(2) 0.0641(10) Uani 1 1 d . . . . .
H34 H 0.567747 1.002177 0.420421 0.077 Uiso 1 1 calc R U . . .
C35 C 0.4776(4) 0.8870(3) 0.43568(18) 0.0615(9) Uani 1 1 d . . . . .
H35 H 0.515207 0.901929 0.475247 0.074 Uiso 1 1 calc R U . . .
C36 C 0.3919(3) 0.8059(2) 0.41084(14) 0.0475(7) Uani 1 1 d . . . . .
H36 H 0.371290 0.766179 0.433871 0.057 Uiso 1 1 calc R U . . .
C37 C 0.1768(3) 0.6314(2) 0.38178(12) 0.0372(6) Uani 1 1 d . . . . .
C38 C 0.0976(3) 0.6900(2) 0.41025(14) 0.0477(7) Uani 1 1 d . . . . .
H38 H 0.074825 0.745024 0.398491 0.057 Uiso 1 1 calc R U . . .
C39 C 0.0519(4) 0.6691(3) 0.45538(16) 0.0563(8) Uani 1 1 d . . . . .
H39 H -0.001688 0.709808 0.474281 0.068 Uiso 1 1 calc R U . . .
C40 C 0.0841(4) 0.5892(3) 0.47287(15) 0.0582(9) Uani 1 1 d . . . . .
H40 H 0.053405 0.575358 0.504032 0.070 Uiso 1 1 calc R U . . .
C41 C 0.1605(4) 0.5300(3) 0.44522(15) 0.0544(9) Uani 1 1 d . . . . .
H41 H 0.181702 0.474403 0.456781 0.065 Uiso 1 1 calc R U . . .
C42 C 0.2070(3) 0.5513(2) 0.40022(13) 0.0435(6) Uani 1 1 d . . . . .
H42 H 0.260591 0.510156 0.381655 0.052 Uiso 1 1 calc R U . . .
C43 C 0.0598(3) 0.31567(18) 0.30718(11) 0.0330(5) Uani 1 1 d . . . . .
C44 C -0.0396(3) 0.3257(2) 0.33524(13) 0.0400(6) Uani 1 1 d . . . . .
H44 H -0.102450 0.361240 0.323588 0.048 Uiso 1 1 calc R U . . .
C45 C -0.0489(3) 0.2850(2) 0.37968(14) 0.0481(7) Uani 1 1 d . . . . .
H45 H -0.117697 0.292176 0.397963 0.058 Uiso 1 1 calc R U . . .
C46 C 0.0424(3) 0.2343(3) 0.39704(14) 0.0492(7) Uani 1 1 d . . . . .
H46 H 0.036384 0.205270 0.427036 0.059 Uiso 1 1 calc R U . . .
C47 C 0.1435(3) 0.2257(2) 0.37054(14) 0.0441(7) Uani 1 1 d . . . . .
H47 H 0.206463 0.191385 0.383414 0.053 Uiso 1 1 calc R U . . .
C48 C 0.1557(3) 0.26600(19) 0.32544(12) 0.0347(5) Uani 1 1 d . . . . .
C49 C 0.4252(3) 0.2436(2) 0.35612(12) 0.0367(6) Uani 1 1 d . . . . .
C50 C 0.4387(4) 0.3062(3) 0.41229(14) 0.0538(8) Uani 1 1 d . . . . .
H50 H 0.378087 0.347955 0.421563 0.065 Uiso 1 1 calc R U . . .
C51 C 0.5378(4) 0.3092(3) 0.45488(15) 0.0638(10) Uani 1 1 d . . . . .
H51 H 0.544335 0.352655 0.492704 0.077 Uiso 1 1 calc R U . . .
C52 C 0.6267(3) 0.2494(3) 0.44256(17) 0.0586(9) Uani 1 1 d . . . . .
H52 H 0.694470 0.251041 0.471857 0.070 Uiso 1 1 calc R U . . .
C53 C 0.6171(3) 0.1870(3) 0.38754(17) 0.0535(8) Uani 1 1 d . . . . .
H53 H 0.678481 0.145725 0.378647 0.064 Uiso 1 1 calc R U . . .
C54 C 0.5170(3) 0.1846(2) 0.34493(14) 0.0444(6) Uani 1 1 d . . . . .
H54 H 0.511430 0.141381 0.307111 0.053 Uiso 1 1 calc R U . . .
C55 C 0.2796(3) 0.1326(2) 0.23515(12) 0.0367(6) Uani 1 1 d . . . . .
C56 C 0.2584(3) 0.0411(2) 0.24434(14) 0.0455(7) Uani 1 1 d . . . . .
H56 H 0.259622 0.037775 0.282596 0.055 Uiso 1 1 calc R U . . .
C57 C 0.2357(4) -0.0445(2) 0.19867(17) 0.0561(8) Uani 1 1 d . . . . .
H57 H 0.220524 -0.105598 0.205725 0.067 Uiso 1 1 calc R U . . .
C58 C 0.2352(4) -0.0408(3) 0.14270(17) 0.0596(9) Uani 1 1 d . . . . .
H58 H 0.220752 -0.099473 0.111436 0.071 Uiso 1 1 calc R U . . .
C59 C 0.2556(4) 0.0482(3) 0.13250(15) 0.0569(8) Uani 1 1 d . . . . .
H59 H 0.254277 0.051031 0.094148 0.068 Uiso 1 1 calc R U . . .
C60 C 0.2781(3) 0.1336(2) 0.17845(14) 0.0438(6) Uani 1 1 d . . . . .
H60 H 0.292925 0.194433 0.170953 0.053 Uiso 1 1 calc R U . . .
C61 C 0.6026(5) 0.2694(3) 0.2076(3) 0.0785(14) Uani 1 1 d . U . . .
H61A H 0.523683 0.228838 0.188937 0.094 Uiso 1 1 calc R U . . .
H61B H 0.626783 0.261769 0.246658 0.094 Uiso 1 1 calc R U . . .
C62 C 0.6939(6) 0.2387(4) 0.1736(3) 0.0995(19) Uani 1 1 d . U . . .
H62A H 0.659022 0.181664 0.139821 0.119 Uiso 1 1 calc R U . . .
H62B H 0.762928 0.219578 0.197123 0.119 Uiso 1 1 calc R U . . .
C63 C 0.7358(4) 0.3199(3) 0.1541(2) 0.0732(12) Uani 1 1 d . U . . .
H63A H 0.822777 0.342837 0.171287 0.088 Uiso 1 1 calc R U . . .
H63B H 0.726490 0.299663 0.111407 0.088 Uiso 1 1 calc R U . . .
C64 C 0.6611(5) 0.3963(3) 0.1730(2) 0.0735(12) Uani 1 1 d . U . . .
H64A H 0.713195 0.458979 0.192958 0.088 Uiso 1 1 calc R U . . .
H64B H 0.605709 0.404351 0.139244 0.088 Uiso 1 1 calc R U . . .
C65 C 0.5416(4) 0.6151(3) 0.16364(19) 0.0680(11) Uani 1 1 d . . . . .
H65A H 0.469715 0.577401 0.134982 0.082 Uiso 1 1 calc R U . . .
H65B H 0.616333 0.596213 0.148837 0.082 Uiso 1 1 calc R U . . .
C66 C 0.5361(6) 0.7217(4) 0.1750(3) 0.0982(19) Uani 1 1 d . . . . .
H66A H 0.451366 0.737435 0.174556 0.118 Uiso 1 1 calc R U . . .
H66B H 0.569986 0.746143 0.145993 0.118 Uiso 1 1 calc R U . . .
C67 C 0.6135(5) 0.7646(3) 0.2344(2) 0.0810(14) Uani 1 1 d . . . . .
H67A H 0.581120 0.823109 0.256429 0.097 Uiso 1 1 calc R U . . .
H67B H 0.698695 0.783084 0.231845 0.097 Uiso 1 1 calc R U . . .
C68 C 0.6060(5) 0.6836(3) 0.2626(2) 0.0710(12) Uani 1 1 d . . . . .
H68A H 0.688754 0.671232 0.277993 0.085 Uiso 1 1 calc R U . . .
H68B H 0.561258 0.701999 0.294958 0.085 Uiso 1 1 calc R U . . .
C69 C 0.5501(12) 0.5558(10) 0.3910(5) 0.059(3) Uani 0.483(13) 1 d D U P A 1
H69A H 0.496371 0.505515 0.398984 0.071 Uiso 0.483(13) 1 calc R U P A 1
H69B H 0.509504 0.615799 0.394749 0.071 Uiso 0.483(13) 1 calc R U P A 1
C70 C 0.6762(12) 0.5771(12) 0.4318(7) 0.080(4) Uani 0.483(13) 1 d D U P A 1
H70A H 0.670248 0.577961 0.471763 0.096 Uiso 0.483(13) 1 calc R U P A 1
H70B H 0.722923 0.638380 0.432112 0.096 Uiso 0.483(13) 1 calc R U P A 1
C71 C 0.7279(13) 0.4843(8) 0.3986(6) 0.064(3) Uani 0.483(13) 1 d D U P A 1
H71A H 0.814214 0.482256 0.414892 0.076 Uiso 0.483(13) 1 calc R U P A 1
H71B H 0.678145 0.422925 0.395961 0.076 Uiso 0.483(13) 1 calc R U P A 1
C72 C 0.7120(8) 0.5088(10) 0.3412(4) 0.066(3) Uani 0.483(13) 1 d D U P A 1
H72A H 0.762738 0.569888 0.344280 0.079 Uiso 0.483(13) 1 calc R U P A 1
H72B H 0.729737 0.454791 0.309447 0.079 Uiso 0.483(13) 1 calc R U P A 1
C73 C 0.5667(13) 0.5895(9) 0.3880(4) 0.062(3) Uani 0.517(13) 1 d D U P A 2
H73A H 0.480287 0.586683 0.392250 0.074 Uiso 0.517(13) 1 calc R U P A 2
H73B H 0.596557 0.657020 0.389876 0.074 Uiso 0.517(13) 1 calc R U P A 2
C74 C 0.6449(11) 0.5556(10) 0.4348(6) 0.064(3) Uani 0.517(13) 1 d D U P A 2
H74A H 0.675876 0.610698 0.470232 0.077 Uiso 0.517(13) 1 calc R U P A 2
H74B H 0.598633 0.503651 0.444986 0.077 Uiso 0.517(13) 1 calc R U P A 2
C75 C 0.7485(12) 0.5166(12) 0.4049(5) 0.080(4) Uani 0.517(13) 1 d D U P A 2
H75A H 0.804579 0.569619 0.400916 0.095 Uiso 0.517(13) 1 calc R U P A 2
H75B H 0.795113 0.475315 0.424700 0.095 Uiso 0.517(13) 1 calc R U P A 2
C76 C 0.6712(9) 0.4571(7) 0.3472(4) 0.063(2) Uani 0.517(13) 1 d D U P A 2
H76A H 0.721385 0.441029 0.316904 0.075 Uiso 0.517(13) 1 calc R U P A 2
H76B H 0.631098 0.395655 0.350302 0.075 Uiso 0.517(13) 1 calc R U P A 2
C77 C 0.8167(3) 0.9605(3) 0.49851(16) 0.0935(13) Uani 1 1 d G . . . .
C82 C 0.8043(4) 0.8624(2) 0.4669(2) 0.1053(16) Uani 1 1 d G . . . .
H82 H 0.785810 0.813367 0.484403 0.126 Uiso 1 1 calc R U . . .
C81 C 0.8191(4) 0.8361(3) 0.4095(2) 0.126(2) Uani 1 1 d G . . . .
H81 H 0.810659 0.769020 0.387879 0.151 Uiso 1 1 calc R U . . .
C80 C 0.8462(4) 0.9079(4) 0.38383(17) 0.133(2) Uani 1 1 d G . . . .
H80 H 0.856318 0.889846 0.344648 0.159 Uiso 1 1 calc R U . . .
C79 C 0.8586(4) 1.0060(3) 0.4155(2) 0.1259(19) Uani 1 1 d G . . . .
H79 H 0.877129 1.055021 0.397939 0.151 Uiso 1 1 calc R U . . .
C78 C 0.8438(4) 1.03231(19) 0.4728(2) 0.1037(15) Uani 1 1 d G . . . .
H78 H 0.852282 1.099370 0.494463 0.124 Uiso 1 1 calc R U . . .
C83 C 0.8026(7) 0.9878(6) 0.5597(4) 0.131(2) Uani 1 1 d . . . . .
H83A H 0.727688 0.952015 0.562956 0.196 Uiso 1 1 calc R U . . .
H83B H 0.797946 1.058203 0.573445 0.196 Uiso 1 1 calc R U . . .
H83C H 0.872676 0.971187 0.583168 0.196 Uiso 1 1 calc R U . . .
C84 C 0.8091(4) 0.0208(4) 0.2141(3) 0.0698(18) Uani 0.600(7) 1 d DG U P B 1
C89 C 0.8084(5) -0.0194(5) 0.1554(3) 0.089(3) Uani 0.600(7) 1 d G U P B 1
H89 H 0.883165 -0.026050 0.141957 0.107 Uiso 0.600(7) 1 calc R U P B 1
C88 C 0.6984(7) -0.0498(6) 0.1165(2) 0.124(4) Uani 0.600(7) 1 d G U P B 1
H88 H 0.697967 -0.077201 0.076393 0.149 Uiso 0.600(7) 1 calc R U P B 1
C87 C 0.5891(5) -0.0400(5) 0.1362(3) 0.092(3) Uani 0.600(7) 1 d G U P B 1
H87 H 0.513874 -0.060773 0.109586 0.110 Uiso 0.600(7) 1 calc R U P B 1
C86 C 0.5897(4) 0.0001(5) 0.1949(3) 0.087(3) Uani 0.600(7) 1 d G U P B 1
H86 H 0.514978 0.006807 0.208343 0.105 Uiso 0.600(7) 1 calc R U P B 1
C85 C 0.6997(5) 0.0305(4) 0.2338(2) 0.067(2) Uani 0.600(7) 1 d G U P B 1
H85 H 0.700175 0.057959 0.273908 0.080 Uiso 0.600(7) 1 calc R U P B 1
C90 C 0.9282(8) 0.0540(6) 0.2514(5) 0.094(3) Uani 0.600(7) 1 d D U P B 1
H90A H 0.991362 0.026714 0.230417 0.140 Uiso 0.600(7) 1 calc R U P B 1
H90B H 0.931233 0.032025 0.285975 0.140 Uiso 0.600(7) 1 calc R U P B 1
H90C H 0.942382 0.125495 0.262875 0.140 Uiso 0.600(7) 1 calc R U P B 1
C91 C 0.6734(7) -0.0082(6) 0.1923(5) 0.077(3) Uani 0.400(7) 1 d DG U P B 2
C96 C 0.7574(10) 0.0420(7) 0.2420(4) 0.085(3) Uani 0.400(7) 1 d DG U P B 2
H96 H 0.731333 0.064834 0.277886 0.102 Uiso 0.400(7) 1 calc R U P B 2
C95 C 0.8796(9) 0.0588(7) 0.2391(4) 0.100(5) Uani 0.400(7) 1 d G U P B 2
H95 H 0.937002 0.093068 0.273082 0.120 Uiso 0.400(7) 1 calc R U P B 2
C94 C 0.9178(7) 0.0253(7) 0.1866(5) 0.085(3) Uani 0.400(7) 1 d G U P B 2
H94 H 1.001257 0.036788 0.184652 0.102 Uiso 0.400(7) 1 calc R U P B 2
C93 C 0.8338(10) -0.0249(8) 0.1369(4) 0.106(4) Uani 0.400(7) 1 d G U P B 2
H93 H 0.859844 -0.047725 0.101024 0.127 Uiso 0.400(7) 1 calc R U P B 2
C92 C 0.7116(9) -0.0416(8) 0.1398(4) 0.094(3) Uani 0.400(7) 1 d DG U P B 2
H92 H 0.654173 -0.075959 0.105826 0.113 Uiso 0.400(7) 1 calc R U P B 2
C97 C 0.5413(12) -0.0270(16) 0.1911(10) 0.147(8) Uani 0.400(7) 1 d D U P B 2
H97A H 0.528819 -0.059324 0.220381 0.221 Uiso 0.400(7) 1 calc R U P B 2
H97B H 0.501170 -0.069259 0.152720 0.221 Uiso 0.400(7) 1 calc R U P B 2
H97C H 0.506410 0.035092 0.199322 0.221 Uiso 0.400(7) 1 calc R U P B 2

loop_
_atom_site_aniso_label
_atom_site_aniso_U_11
_atom_site_aniso_U_22
_atom_site_aniso_U_33
_atom_site_aniso_U_23
_atom_site_aniso_U_13
_atom_site_aniso_U_12
Ce1 0.03099(8) 0.03032(7) 0.02585(7) 0.01007(5) 0.00573(5) 0.00518(5)
Si1 0.0349(4) 0.0376(3) 0.0243(3) 0.0096(2) 0.0059(3) 0.0035(3)
Si2 0.0375(4) 0.0287(3) 0.0305(3) 0.0089(2) 0.0068(3) 0.0065(3)
Si3 0.0339(3) 0.0362(3) 0.0301(3) 0.0162(3) 0.0073(3) 0.0062(3)
O1 0.0368(10) 0.0492(10) 0.0239(8) 0.0096(7) 0.0035(7) -0.0002(8)
O2 0.0413(11) 0.0342(9) 0.0418(10) 0.0083(8) 0.0081(9) 0.0105(8)
O3 0.0375(10) 0.0425(10) 0.0413(10) 0.0228(8) 0.0095(8) 0.0055(8)
O4 0.0481(13) 0.0483(11) 0.0575(13) 0.0190(10) 0.0205(11) 0.0150(9)
O5 0.0578(14) 0.0453(11) 0.0582(14) 0.0192(10) 0.0152(11) -0.0022(10)
O6 0.0486(13) 0.0655(14) 0.0426(12) 0.0056(10) -0.0030(10) 0.0186(11)
C1 0.0299(12) 0.0329(12) 0.0293(12) 0.0097(9) 0.0069(9) 0.0062(9)
C2 0.0313(12) 0.0348(12) 0.0283(12) 0.0120(9) 0.0043(10) 0.0051(10)
C3 0.0285(12) 0.0333(12) 0.0321(12) 0.0114(10) 0.0048(10) 0.0054(9)
C4 0.0332(13) 0.0342(12) 0.0293(12) 0.0084(9) 0.0062(10) 0.0036(10)
C5 0.0294(12) 0.0357(12) 0.0318(12) 0.0121(10) 0.0070(10) 0.0040(10)
C6 0.0304(12) 0.0312(11) 0.0348(13) 0.0119(10) 0.0080(10) 0.0065(9)
C7 0.0371(13) 0.0313(11) 0.0287(12) 0.0102(9) 0.0037(10) 0.0075(10)
C8 0.0416(15) 0.0372(13) 0.0424(15) 0.0128(11) 0.0077(12) 0.0053(11)
C9 0.0512(18) 0.0340(13) 0.0465(17) 0.0025(12) -0.0004(14) -0.0021(12)
C10 0.0581(19) 0.0414(15) 0.0330(14) -0.0025(11) 0.0002(13) 0.0077(13)
C11 0.0457(16) 0.0435(14) 0.0317(13) 0.0067(11) 0.0071(12) 0.0064(12)
C12 0.0379(14) 0.0354(12) 0.0294(12) 0.0099(10) 0.0059(10) 0.0066(10)
C13 0.0397(15) 0.0497(15) 0.0322(13) 0.0100(11) 0.0106(11) 0.0061(12)
C14 0.0528(19) 0.0545(18) 0.0560(19) 0.0198(15) 0.0214(16) 0.0140(15)
C15 0.069(3) 0.064(2) 0.085(3) 0.019(2) 0.030(2) 0.028(2)
C16 0.060(2) 0.084(3) 0.083(3) 0.015(2) 0.042(2) 0.019(2)
C17 0.060(2) 0.079(3) 0.064(2) 0.0240(19) 0.0336(19) 0.0067(19)
C18 0.0531(19) 0.0564(18) 0.0501(18) 0.0185(14) 0.0198(15) 0.0045(15)
C19 0.0369(14) 0.0429(14) 0.0394(14) 0.0169(11) 0.0081(11) 0.0045(11)
C20 0.0518(19) 0.0578(18) 0.0457(17) 0.0208(14) -0.0022(14) 0.0037(15)
C21 0.058(2) 0.083(3) 0.066(2) 0.046(2) -0.0109(18) 0.0076(19)
C22 0.048(2) 0.066(2) 0.096(3) 0.048(2) 0.007(2) 0.0153(17)
C23 0.054(2) 0.0457(17) 0.091(3) 0.0250(18) 0.028(2) 0.0121(15)
C24 0.0524(18) 0.0449(15) 0.0506(17) 0.0185(13) 0.0154(15) 0.0049(13)
C25 0.0385(14) 0.0343(12) 0.0325(12) 0.0120(10) 0.0111(11) 0.0095(10)
C26 0.0461(17) 0.0448(15) 0.0439(16) 0.0131(12) 0.0009(13) 0.0134(13)
C27 0.056(2) 0.0561(18) 0.0548(19) 0.0270(15) 0.0023(16) 0.0229(15)
C28 0.060(2) 0.0393(15) 0.068(2) 0.0228(15) 0.0108(17) 0.0211(14)
C29 0.0517(18) 0.0332(13) 0.0498(17) 0.0125(12) 0.0095(14) 0.0105(12)
C30 0.0372(14) 0.0332(12) 0.0374(13) 0.0139(10) 0.0119(11) 0.0090(10)
C31 0.0419(15) 0.0337(12) 0.0404(14) 0.0098(11) 0.0085(12) 0.0064(11)
C32 0.0539(19) 0.0465(16) 0.0520(18) 0.0198(14) 0.0082(15) 0.0017(14)
C33 0.062(2) 0.0509(18) 0.079(3) 0.0281(18) 0.019(2) -0.0009(16)
C34 0.053(2) 0.0470(18) 0.084(3) 0.0115(18) 0.007(2) -0.0080(15)
C35 0.058(2) 0.057(2) 0.055(2) 0.0045(16) -0.0053(17) -0.0026(16)
C36 0.0520(18) 0.0429(15) 0.0445(16) 0.0119(12) 0.0039(14) 0.0027(13)
C37 0.0416(15) 0.0364(13) 0.0322(13) 0.0102(10) 0.0051(11) -0.0005(11)
C38 0.0564(19) 0.0463(15) 0.0418(16) 0.0126(12) 0.0144(14) 0.0055(14)
C39 0.059(2) 0.062(2) 0.0464(18) 0.0103(15) 0.0199(16) 0.0000(16)
C40 0.066(2) 0.069(2) 0.0368(16) 0.0180(15) 0.0091(15) -0.0179(18)
C41 0.065(2) 0.0532(18) 0.0437(17) 0.0245(14) -0.0041(16) -0.0079(16)
C42 0.0498(17) 0.0451(15) 0.0348(14) 0.0148(11) 0.0009(12) 0.0043(13)
C43 0.0369(14) 0.0328(12) 0.0306(12) 0.0106(9) 0.0083(10) 0.0022(10)
C44 0.0395(15) 0.0454(14) 0.0389(14) 0.0148(12) 0.0131(12) 0.0069(12)
C45 0.0488(18) 0.0577(18) 0.0445(16) 0.0183(14) 0.0232(14) 0.0043(14)
C46 0.0558(19) 0.0633(19) 0.0402(15) 0.0289(14) 0.0194(14) 0.0049(15)
C47 0.0466(17) 0.0540(16) 0.0414(15) 0.0266(13) 0.0124(13) 0.0099(13)
C48 0.0378(14) 0.0386(13) 0.0320(12) 0.0150(10) 0.0098(11) 0.0057(10)
C49 0.0379(14) 0.0390(13) 0.0355(13) 0.0177(11) 0.0031(11) 0.0006(11)
C50 0.056(2) 0.068(2) 0.0368(15) 0.0147(14) 0.0059(14) 0.0146(16)
C51 0.065(2) 0.084(3) 0.0339(16) 0.0114(16) -0.0015(16) 0.004(2)
C52 0.0449(18) 0.079(2) 0.054(2) 0.0356(18) -0.0082(15) -0.0007(17)
C53 0.0415(17) 0.0550(18) 0.065(2) 0.0236(16) 0.0000(15) 0.0083(14)
C54 0.0419(16) 0.0444(15) 0.0470(16) 0.0172(12) 0.0023(13) 0.0047(12)
C55 0.0354(14) 0.0396(13) 0.0354(13) 0.0114(11) 0.0050(11) 0.0082(11)
C56 0.0471(17) 0.0459(15) 0.0464(16) 0.0200(13) 0.0071(13) 0.0028(13)
C57 0.061(2) 0.0412(16) 0.063(2) 0.0154(15) 0.0035(17) -0.0019(14)
C58 0.062(2) 0.0499(18) 0.053(2) 0.0010(15) 0.0010(17) 0.0001(16)
C59 0.067(2) 0.061(2) 0.0378(16) 0.0098(14) 0.0050(15) 0.0044(17)
C60 0.0481(17) 0.0446(15) 0.0405(15) 0.0159(12) 0.0078(13) 0.0053(12)
C61 0.076(3) 0.0495(19) 0.129(4) 0.031(2) 0.058(3) 0.0184(19)
C62 0.117(4) 0.077(3) 0.142(5) 0.052(3) 0.078(4) 0.055(3)
C63 0.059(2) 0.083(3) 0.086(3) 0.023(2) 0.038(2) 0.017(2)
C64 0.075(3) 0.072(2) 0.100(3) 0.044(2) 0.052(3) 0.030(2)
C65 0.077(3) 0.063(2) 0.067(2) 0.0349(19) 0.005(2) -0.014(2)
C66 0.124(5) 0.069(3) 0.110(4) 0.051(3) 0.009(4) 0.001(3)
C67 0.099(4) 0.049(2) 0.097(3) 0.017(2) 0.042(3) -0.011(2)
C68 0.076(3) 0.0490(19) 0.079(3) 0.0161(18) 0.004(2) -0.0142(18)
C69 0.057(5) 0.074(6) 0.048(4) 0.016(4) 0.009(4) 0.029(5)
C70 0.067(6) 0.104(8) 0.057(5) 0.013(6) -0.002(5) 0.011(6)
C71 0.050(5) 0.064(6) 0.071(5) 0.024(4) -0.014(4) 0.004(4)
C72 0.047(4) 0.079(6) 0.059(4) 0.011(4) -0.013(3) 0.013(4)
C73 0.062(5) 0.078(7) 0.039(4) 0.013(4) -0.003(3) 0.017(5)
C74 0.064(5) 0.083(6) 0.041(4) 0.023(4) -0.004(4) -0.004(4)
C75 0.056(6) 0.094(8) 0.069(5) 0.013(5) -0.024(4) 0.004(6)
C76 0.057(5) 0.063(5) 0.056(4) 0.009(3) -0.014(3) 0.023(4)
C77 0.062(3) 0.074(2) 0.133(3) 0.023(2) -0.008(3) 0.020(2)
C82 0.083(4) 0.069(2) 0.146(4) 0.022(2) -0.018(3) 0.020(2)
C81 0.106(5) 0.103(3) 0.141(4) 0.011(3) -0.016(4) 0.020(3)
C80 0.093(5) 0.141(4) 0.153(5) 0.039(3) -0.005(4) 0.028(4)
C79 0.079(4) 0.131(3) 0.167(4) 0.053(4) 0.009(4) 0.005(4)
C78 0.062(3) 0.078(3) 0.158(4) 0.034(3) -0.013(3) 0.004(2)
C83 0.113(6) 0.138(5) 0.142(4) 0.034(3) 0.017(4) 0.062(5)
C84 0.056(4) 0.047(3) 0.109(5) 0.027(3) 0.017(4) 0.007(3)
C89 0.095(5) 0.085(5) 0.093(5) 0.009(4) 0.047(5) 0.041(4)
C88 0.122(7) 0.120(6) 0.115(7) 0.003(6) 0.030(6) 0.030(6)
C87 0.084(5) 0.077(4) 0.101(6) 0.005(4) 0.012(5) 0.017(4)
C86 0.068(5) 0.071(5) 0.119(6) 0.023(4) 0.015(5) 0.003(4)
C85 0.057(4) 0.060(4) 0.082(5) 0.013(3) 0.027(4) -0.001(3)
C90 0.066(5) 0.044(4) 0.152(9) 0.014(5) -0.008(6) 0.014(3)
C91 0.070(5) 0.054(4) 0.114(6) 0.029(4) 0.022(5) 0.015(4)
C96 0.094(8) 0.077(6) 0.097(7) 0.029(5) 0.050(6) 0.018(6)
C95 0.097(9) 0.055(6) 0.135(9) 0.038(6) -0.039(8) 0.012(7)
C94 0.073(6) 0.056(5) 0.131(8) 0.036(5) 0.019(6) 0.015(4)
C93 0.110(8) 0.096(7) 0.112(8) 0.009(7) 0.052(7) 0.022(6)
C92 0.097(7) 0.089(6) 0.103(7) 0.034(6) 0.024(6) 0.016(6)
C97 0.108(13) 0.122(13) 0.200(16) 0.025(13) 0.023(13) 0.039(11)

loop_
_atom_type_symbol
_atom_type_description
_atom_type_scat_dispersion_real
_atom_type_scat_dispersion_imag
_atom_type_scat_source
C C 0.0181 0.0091 'International Tables Vol C Tables 4.2.6.8 and 6.1.1.4'
H H 0.0000 0.0000 'International Tables Vol C Tables 4.2.6.8 and 6.1.1.4'
Ce Ce -1.8482 9.6596 'International Tables Vol C Tables 4.2.6.8 and 6.1.1.4'
O O 0.0492 0.0322 'International Tables Vol C Tables 4.2.6.8 and 6.1.1.4'
Si Si 0.2541 0.3302 'International Tables Vol C Tables 4.2.6.8 and 6.1.1.4'

loop_
_exptl_crystal_face_index_h
_exptl_crystal_face_index_k
_exptl_crystal_face_index_l
_exptl_crystal_face_perp_dist
0 -2 -1 0.0362
0 2 1 0.0526
0 -3 16 0.0383
0 3 -16 0.0496
5 2 -13 0.0869
3 -4 13 0.0739
2 3 -16 0.0429
-2 -3 16 0.0708
-2 4 -14 0.0674
-5 3 -10 0.1101
-1 0 1 0.1508
1 0 -1 0.1180
-1 -2 16 0.0469
1 -3 15 0.0350
0 -1 2 0.0508
2 0 1 0.1229

loop_
_geom_angle_atom_site_label_1
_geom_angle_atom_site_label_2
_geom_angle_atom_site_label_3
_geom_angle
_geom_angle_site_symmetry_1
_geom_angle_site_symmetry_3
_geom_angle_publ_flag
O1 Ce1 O4 85.58(8) . . ?
O1 Ce1 O5 87.46(8) . . ?
O1 Ce1 O6 157.65(8) . . ?
O2 Ce1 O1 111.25(8) . . ?
O2 Ce1 O3 99.97(8) . . ?
O2 Ce1 O4 157.76(8) . . ?
O2 Ce1 O5 87.23(8) . . ?
O2 Ce1 O6 84.92(8) . . ?
O3 Ce1 O1 102.63(7) . . ?
O3 Ce1 O4 89.87(7) . . ?
O3 Ce1 O5 164.31(8) . . ?
O3 Ce1 O6 88.99(8) . . ?
O4 Ce1 O5 78.83(8) . . ?
O4 Ce1 O6 75.29(8) . . ?
O6 Ce1 O5 77.70(9) . . ?
O1 Si1 C12 113.39(11) . . ?
O1 Si1 C13 109.14(12) . . ?
O1 Si1 C19 109.98(12) . . ?
C13 Si1 C12 105.27(13) . . ?
C19 Si1 C12 108.90(13) . . ?
C19 Si1 C13 110.06(13) . . ?
O2 Si2 C30 111.98(12) . . ?
O2 Si2 C31 109.09(13) . . ?
O2 Si2 C37 112.24(12) . . ?
C31 Si2 C30 109.92(12) . . ?
C37 Si2 C30 108.16(13) . . ?
C37 Si2 C31 105.23(13) . . ?
O3 Si3 C48 113.54(12) . . ?
O3 Si3 C49 108.56(12) . . ?
O3 Si3 C55 110.28(12) . . ?
C49 Si3 C48 107.09(13) . . ?
C55 Si3 C48 108.68(13) . . ?
C55 Si3 C49 108.53(13) . . ?
Si1 O1 Ce1 178.41(13) . . ?
Si2 O2 Ce1 175.51(13) . . ?
Si3 O3 Ce1 178.12(13) . . ?
C61 O4 Ce1 125.4(2) . . ?
C61 O4 C64 107.4(3) . . ?
C64 O4 Ce1 121.4(2) . . ?
C65 O5 Ce1 127.4(2) . . ?
C68 O5 Ce1 123.2(2) . . ?
C68 O5 C65 107.5(3) . . ?
C69 O6 Ce1 120.2(5) . . ?
C69 O6 C72 108.8(7) . . ?
C72 O6 Ce1 130.1(4) . . ?
C73 O6 Ce1 123.5(5) . . ?
C73 O6 C76 108.7(6) . . ?
C76 O6 Ce1 121.5(3) . . ?
C2 C1 C7 120.7(2) . . ?
C6 C1 C2 118.8(2) . . ?
C6 C1 C7 120.3(2) . . ?
C1 C2 H2 119.3 . . ?
C3 C2 C1 121.5(2) . . ?
C3 C2 H2 119.3 . . ?
C2 C3 C4 118.6(2) . . ?
C2 C3 C25 119.9(2) . . ?
C4 C3 C25 121.4(2) . . ?
C3 C4 H4 119.6 . . ?
C5 C4 C3 120.9(2) . . ?
C5 C4 H4 119.6 . . ?
C4 C5 C6 119.4(2) . . ?
C4 C5 C43 120.9(2) . . ?
C6 C5 C43 119.6(2) . . ?
C1 C6 C5 120.7(2) . . ?
C1 C6 H6 119.6 . . ?
C5 C6 H6 119.6 . . ?
C8 C7 C1 116.9(2) . . ?
C8 C7 C12 120.2(2) . . ?
C12 C7 C1 122.8(2) . . ?
C7 C8 H8 119.5 . . ?
C9 C8 C7 121.0(3) . . ?
C9 C8 H8 119.5 . . ?
C8 C9 H9 120.1 . . ?
C10 C9 C8 119.8(3) . . ?
C10 C9 H9 120.1 . . ?
C9 C10 H10 120.1 . . ?
C9 C10 C11 119.8(3) . . ?
C11 C10 H10 120.1 . . ?
C10 C11 H11 119.0 . . ?
C10 C11 C12 122.0(3) . . ?
C12 C11 H11 119.0 . . ?
C7 C12 Si1 125.4(2) . . ?
C11 C12 Si1 117.4(2) . . ?
C11 C12 C7 117.1(3) . . ?
C14 C13 Si1 119.5(2) . . ?
C14 C13 C18 117.6(3) . . ?
C18 C13 Si1 122.7(3) . . ?
C13 C14 H14 119.3 . . ?
C13 C14 C15 121.4(3) . . ?
C15 C14 H14 119.3 . . ?
C14 C15 H15 120.1 . . ?
C16 C15 C14 119.8(4) . . ?
C16 C15 H15 120.1 . . ?
C15 C16 H16 120.1 . . ?
C17 C16 C15 119.8(4) . . ?
C17 C16 H16 120.1 . . ?
C16 C17 H17 119.8 . . ?
C16 C17 C18 120.3(4) . . ?
C18 C17 H17 119.8 . . ?
C13 C18 H18 119.5 . . ?
C17 C18 C13 121.1(4) . . ?
C17 C18 H18 119.5 . . ?
C20 C19 Si1 123.2(2) . . ?
C20 C19 C24 116.7(3) . . ?
C24 C19 Si1 120.0(2) . . ?
C19 C20 H20 119.4 . . ?
C21 C20 C19 121.1(4) . . ?
C21 C20 H20 119.4 . . ?
C20 C21 H21 119.4 . . ?
C22 C21 C20 121.2(4) . . ?
C22 C21 H21 119.4 . . ?
C21 C22 H22 120.4 . . ?
C21 C22 C23 119.2(3) . . ?
C23 C22 H22 120.4 . . ?
C22 C23 H23 119.8 . . ?
C22 C23 C24 120.3(4) . . ?
C24 C23 H23 119.8 . . ?
C19 C24 C23 121.5(3) . . ?
C19 C24 H24 119.3 . . ?
C23 C24 H24 119.3 . . ?
C26 C25 C3 117.3(2) . . ?
C26 C25 C30 120.1(3) . . ?
C30 C25 C3 122.6(2) . . ?
C25 C26 H26 119.3 . . ?
C27 C26 C25 121.4(3) . . ?
C27 C26 H26 119.3 . . ?
C26 C27 H27 120.3 . . ?
C28 C27 C26 119.4(3) . . ?
C28 C27 H27 120.3 . . ?
C27 C28 H28 120.0 . . ?
C27 C28 C29 119.9(3) . . ?
C29 C28 H28 120.0 . . ?
C28 C29 H29 118.8 . . ?
C28 C29 C30 122.3(3) . . ?
C30 C29 H29 118.8 . . ?
C25 C30 Si2 124.0(2) . . ?
C29 C30 Si2 119.1(2) . . ?
C29 C30 C25 116.8(3) . . ?
C32 C31 Si2 123.6(2) . . ?
C32 C31 C36 116.7(3) . . ?
C36 C31 Si2 119.1(2) . . ?
C31 C32 H32 119.2 . . ?
C31 C32 C33 121.6(3) . . ?
C33 C32 H32 119.2 . . ?
C32 C33 H33 119.9 . . ?
C34 C33 C32 120.3(4) . . ?
C34 C33 H33 119.9 . . ?
C33 C34 H34 120.4 . . ?
C33 C34 C35 119.2(3) . . ?
C35 C34 H34 120.4 . . ?
C34 C35 H35 119.8 . . ?
C34 C35 C36 120.4(4) . . ?
C36 C35 H35 119.8 . . ?
C31 C36 H36 119.1 . . ?
C35 C36 C31 121.8(3) . . ?
C35 C36 H36 119.1 . . ?
C38 C37 Si2 119.7(2) . . ?
C42 C37 Si2 122.8(2) . . ?
C42 C37 C38 117.4(3) . . ?
C37 C38 H38 119.5 . . ?
C39 C38 C37 121.1(3) . . ?
C39 C38 H38 119.5 . . ?
C38 C39 H39 120.0 . . ?
C40 C39 C38 120.1(4) . . ?
C40 C39 H39 120.0 . . ?
C39 C40 H40 120.0 . . ?
C41 C40 C39 120.0(3) . . ?
C41 C40 H40 120.0 . . ?
C40 C41 H41 120.0 . . ?
C40 C41 C42 119.9(3) . . ?
C42 C41 H41 120.0 . . ?
C37 C42 C41 121.5(3) . . ?
C37 C42 H42 119.2 . . ?
C41 C42 H42 119.2 . . ?
C44 C43 C5 118.0(3) . . ?
C44 C43 C48 119.7(3) . . ?
C48 C43 C5 122.3(2) . . ?
C43 C44 H44 119.2 . . ?
C45 C44 C43 121.7(3) . . ?
C45 C44 H44 119.2 . . ?
C44 C45 H45 120.3 . . ?
C46 C45 C44 119.4(3) . . ?
C46 C45 H45 120.3 . . ?
C45 C46 H46 120.1 . . ?
C45 C46 C47 119.7(3) . . ?
C47 C46 H46 120.1 . . ?
C46 C47 H47 118.8 . . ?
C46 C47 C48 122.3(3) . . ?
C48 C47 H47 118.8 . . ?
C43 C48 Si3 125.6(2) . . ?
C47 C48 Si3 117.2(2) . . ?
C47 C48 C43 117.2(3) . . ?
C50 C49 Si3 121.9(2) . . ?
C54 C49 Si3 121.0(2) . . ?
C54 C49 C50 116.5(3) . . ?
C49 C50 H50 119.0 . . ?
C51 C50 C49 122.0(4) . . ?
C51 C50 H50 119.0 . . ?
C50 C51 H51 119.9 . . ?
C52 C51 C50 120.1(4) . . ?
C52 C51 H51 119.9 . . ?
C51 C52 H52 120.2 . . ?
C51 C52 C53 119.6(3) . . ?
C53 C52 H52 120.2 . . ?
C52 C53 H53 120.1 . . ?
C52 C53 C54 119.8(3) . . ?
C54 C53 H53 120.1 . . ?
C49 C54 C53 122.0(3) . . ?
C49 C54 H54 119.0 . . ?
C53 C54 H54 119.0 . . ?
C56 C55 Si3 122.7(2) . . ?
C60 C55 Si3 120.0(2) . . ?
C60 C55 C56 117.2(3) . . ?
C55 C56 H56 119.4 . . ?
C57 C56 C55 121.3(3) . . ?
C57 C56 H56 119.4 . . ?
C56 C57 H57 120.0 . . ?
C58 C57 C56 120.0(3) . . ?
C58 C57 H57 120.0 . . ?
C57 C58 H58 120.1 . . ?
C59 C58 C57 119.9(3) . . ?
C59 C58 H58 120.1 . . ?
C58 C59 H59 120.1 . . ?
C58 C59 C60 119.8(3) . . ?
C60 C59 H59 120.1 . . ?
C55 C60 H60 119.1 . . ?
C59 C60 C55 121.8(3) . . ?
C59 C60 H60 119.1 . . ?
O4 C61 H61A 110.1 . . ?
O4 C61 H61B 110.1 . . ?
O4 C61 C62 108.1(4) . . ?
H61A C61 H61B 108.4 . . ?
C62 C61 H61A 110.1 . . ?
C62 C61 H61B 110.1 . . ?
C61 C62 H62A 110.0 . . ?
C61 C62 H62B 110.0 . . ?
C61 C62 C63 108.3(4) . . ?
H62A C62 H62B 108.4 . . ?
C63 C62 H62A 110.0 . . ?
C63 C62 H62B 110.0 . . ?
C62 C63 H63A 110.5 . . ?
C62 C63 H63B 110.5 . . ?
H63A C63 H63B 108.7 . . ?
C64 C63 C62 106.2(4) . . ?
C64 C63 H63A 110.5 . . ?
C64 C63 H63B 110.5 . . ?
O4 C64 C63 108.6(3) . . ?
O4 C64 H64A 110.0 . . ?
O4 C64 H64B 110.0 . . ?
C63 C64 H64A 110.0 . . ?
C63 C64 H64B 110.0 . . ?
H64A C64 H64B 108.3 . . ?
O5 C65 H65A 110.8 . . ?
O5 C65 H65B 110.8 . . ?
O5 C65 C66 104.9(4) . . ?
H65A C65 H65B 108.9 . . ?
C66 C65 H65A 110.8 . . ?
C66 C65 H65B 110.8 . . ?
C65 C66 H66A 111.1 . . ?
C65 C66 H66B 111.1 . . ?
C65 C66 C67 103.2(4) . . ?
H66A C66 H66B 109.1 . . ?
C67 C66 H66A 111.1 . . ?
C67 C66 H66B 111.1 . . ?
C66 C67 H67A 110.9 . . ?
C66 C67 H67B 110.9 . . ?
C66 C67 C68 104.4(3) . . ?
H67A C67 H67B 108.9 . . ?
C68 C67 H67A 110.9 . . ?
C68 C67 H67B 110.9 . . ?
O5 C68 C67 107.0(4) . . ?
O5 C68 H68A 110.3 . . ?
O5 C68 H68B 110.3 . . ?
C67 C68 H68A 110.3 . . ?
C67 C68 H68B 110.3 . . ?
H68A C68 H68B 108.6 . . ?
O6 C69 H69A 111.2 . . ?
O6 C69 H69B 111.2 . . ?
O6 C69 C70 102.6(10) . . ?
H69A C69 H69B 109.2 . . ?
C70 C69 H69A 111.2 . . ?
C70 C69 H69B 111.2 . . ?
C69 C70 H70A 112.6 . . ?
C69 C70 H70B 112.6 . . ?
C69 C70 C71 95.9(12) . . ?
H70A C70 H70B 110.1 . . ?
C71 C70 H70A 112.6 . . ?
C71 C70 H70B 112.6 . . ?
C70 C71 H71A 112.7 . . ?
C70 C71 H71B 112.7 . . ?
H71A C71 H71B 110.2 . . ?
C72 C71 C70 95.0(11) . . ?
C72 C71 H71A 112.7 . . ?
C72 C71 H71B 112.7 . . ?
O6 C72 C71 98.7(9) . . ?
O6 C72 H72A 112.0 . . ?
O6 C72 H72B 112.0 . . ?
C71 C72 H72A 112.0 . . ?
C71 C72 H72B 112.0 . . ?
H72A C72 H72B 109.7 . . ?
O6 C73 H73A 111.0 . . ?
O6 C73 H73B 111.0 . . ?
O6 C73 C74 103.7(9) . . ?
H73A C73 H73B 109.0 . . ?
C74 C73 H73A 111.0 . . ?
C74 C73 H73B 111.0 . . ?
C73 C74 H74A 111.4 . . ?
C73 C74 H74B 111.4 . . ?
H74A C74 H74B 109.2 . . ?
C75 C74 C73 101.9(12) . . ?
C75 C74 H74A 111.4 . . ?
C75 C74 H74B 111.4 . . ?
C74 C75 H75A 112.2 . . ?
C74 C75 H75B 112.2 . . ?
H75A C75 H75B 109.8 . . ?
C76 C75 C74 97.7(11) . . ?
C76 C75 H75A 112.2 . . ?
C76 C75 H75B 112.2 . . ?
O6 C76 C75 104.4(9) . . ?
O6 C76 H76A 110.9 . . ?
O6 C76 H76B 110.9 . . ?
C75 C76 H76A 110.9 . . ?
C75 C76 H76B 110.9 . . ?
H76A C76 H76B 108.9 . . ?
C82 C77 C78 120.0 . . ?
C82 C77 C83 119.6(4) . . ?
C78 C77 C83 120.4(4) . . ?
C77 C82 H82 120.0 . . ?
C81 C82 C77 120.0 . . ?
C81 C82 H82 120.0 . . ?
C82 C81 H81 120.0 . . ?
C82 C81 C80 120.0 . . ?
C80 C81 H81 120.0 . . ?
C81 C80 H80 120.0 . . ?
C81 C80 C79 120.0 . . ?
C79 C80 H80 120.0 . . ?
C80 C79 H79 120.0 . . ?
C78 C79 C80 120.0 . . ?
C78 C79 H79 120.0 . . ?
C77 C78 H78 120.0 . . ?
C79 C78 C77 120.0 . . ?
C79 C78 H78 120.0 . . ?
C77 C83 H83A 109.5 . . ?
C77 C83 H83B 109.5 . . ?
C77 C83 H83C 109.5 . . ?
H83A C83 H83B 109.5 . . ?
H83A C83 H83C 109.5 . . ?
H83B C83 H83C 109.5 . . ?
C89 C84 C85 120.0 . . ?
C89 C84 C90 116.2(7) . . ?
C85 C84 C90 123.7(6) . . ?
C84 C89 H89 120.0 . . ?
C84 C89 C88 120.0 . . ?
C88 C89 H89 120.0 . . ?
C89 C88 H88 120.0 . . ?
C89 C88 C87 120.0 . . ?
C87 C88 H88 120.0 . . ?
C88 C87 H87 120.0 . . ?
C86 C87 C88 120.0 . . ?
C86 C87 H87 120.0 . . ?
C87 C86 H86 120.0 . . ?
C85 C86 C87 120.0 . . ?
C85 C86 H86 120.0 . . ?
C84 C85 H85 120.0 . . ?
C86 C85 C84 120.0 . . ?
C86 C85 H85 120.0 . . ?
C84 C90 H90A 109.5 . . ?
C84 C90 H90B 109.5 . . ?
C84 C90 H90C 109.5 . . ?
H90A C90 H90B 109.5 . . ?
H90A C90 H90C 109.5 . . ?
H90B C90 H90C 109.5 . . ?
C96 C91 C92 120.0 . . ?
C96 C91 C97 123.6(9) . . ?
C92 C91 C97 116.4(9) . . ?
C91 C96 H96 120.0 . . ?
C95 C96 C91 120.0 . . ?
C95 C96 H96 120.0 . . ?
C96 C95 H95 120.0 . . ?
C96 C95 C94 120.0 . . ?
C94 C95 H95 120.0 . . ?
C95 C94 H94 120.0 . . ?
C95 C94 C93 120.0 . . ?
C93 C94 H94 120.0 . . ?
C94 C93 H93 120.0 . . ?
C94 C93 C92 120.0 . . ?
C92 C93 H93 120.0 . . ?
C91 C92 H92 120.0 . . ?
C93 C92 C91 120.0 . . ?
C93 C92 H92 120.0 . . ?
C91 C97 H97A 109.5 . . ?
C91 C97 H97B 109.5 . . ?
C91 C97 H97C 109.5 . . ?
H97A C97 H97B 109.5 . . ?
H97A C97 H97C 109.5 . . ?
H97B C97 H97C 109.5 . . ?

loop_
_geom_bond_atom_site_label_1
_geom_bond_atom_site_label_2
_geom_bond_distance
_geom_bond_site_symmetry_2
_geom_bond_publ_flag
Ce1 O1 2.2194(18) . ?
Ce1 O2 2.2178(19) . ?
Ce1 O3 2.2186(18) . ?
Ce1 O4 2.601(2) . ?
Ce1 O5 2.626(2) . ?
Ce1 O6 2.626(2) . ?
Si1 O1 1.5981(19) . ?
Si1 C12 1.899(3) . ?
Si1 C13 1.891(3) . ?
Si1 C19 1.883(3) . ?
Si2 O2 1.601(2) . ?
Si2 C30 1.895(3) . ?
Si2 C31 1.889(3) . ?
Si2 C37 1.885(3) . ?
Si3 O3 1.5928(19) . ?
Si3 C48 1.901(3) . ?
Si3 C49 1.893(3) . ?
Si3 C55 1.888(3) . ?
O4 C61 1.433(4) . ?
O4 C64 1.436(5) . ?
O5 C65 1.439(5) . ?
O5 C68 1.434(5) . ?
O6 C69 1.450(10) . ?
O6 C72 1.474(8) . ?
O6 C73 1.452(10) . ?
O6 C76 1.458(7) . ?
C1 C2 1.402(4) . ?
C1 C6 1.395(4) . ?
C1 C7 1.490(3) . ?
C2 H2 0.9500 . ?
C2 C3 1.391(4) . ?
C3 C4 1.401(4) . ?
C3 C25 1.501(3) . ?
C4 H4 0.9500 . ?
C4 C5 1.395(4) . ?
C5 C6 1.398(4) . ?
C5 C43 1.492(4) . ?
C6 H6 0.9500 . ?
C7 C8 1.396(4) . ?
C7 C12 1.409(4) . ?
C8 H8 0.9500 . ?
C8 C9 1.381(4) . ?
C9 H9 0.9500 . ?
C9 C10 1.380(5) . ?
C10 H10 0.9500 . ?
C10 C11 1.386(5) . ?
C11 H11 0.9500 . ?
C11 C12 1.407(4) . ?
C13 C14 1.388(5) . ?
C13 C18 1.397(4) . ?
C14 H14 0.9500 . ?
C14 C15 1.392(5) . ?
C15 H15 0.9500 . ?
C15 C16 1.381(6) . ?
C16 H16 0.9500 . ?
C16 C17 1.373(6) . ?
C17 H17 0.9500 . ?
C17 C18 1.387(5) . ?
C18 H18 0.9500 . ?
C19 C20 1.393(4) . ?
C19 C24 1.395(4) . ?
C20 H20 0.9500 . ?
C20 C21 1.391(5) . ?
C21 H21 0.9500 . ?
C21 C22 1.363(7) . ?
C22 H22 0.9500 . ?
C22 C23 1.369(6) . ?
C23 H23 0.9500 . ?
C23 C24 1.398(5) . ?
C24 H24 0.9500 . ?
C25 C26 1.397(4) . ?
C25 C30 1.415(4) . ?
C26 H26 0.9500 . ?
C26 C27 1.385(4) . ?
C27 H27 0.9500 . ?
C27 C28 1.380(5) . ?
C28 H28 0.9500 . ?
C28 C29 1.386(5) . ?
C29 H29 0.9500 . ?
C29 C30 1.411(4) . ?
C31 C32 1.391(4) . ?
C31 C36 1.400(4) . ?
C32 H32 0.9500 . ?
C32 C33 1.391(5) . ?
C33 H33 0.9500 . ?
C33 C34 1.380(6) . ?
C34 H34 0.9500 . ?
C34 C35 1.380(6) . ?
C35 H35 0.9500 . ?
C35 C36 1.381(5) . ?
C36 H36 0.9500 . ?
C37 C38 1.399(5) . ?
C37 C42 1.391(4) . ?
C38 H38 0.9500 . ?
C38 C39 1.387(5) . ?
C39 H39 0.9500 . ?
C39 C40 1.382(6) . ?
C40 H40 0.9500 . ?
C40 C41 1.371(6) . ?
C41 H41 0.9500 . ?
C41 C42 1.391(5) . ?
C42 H42 0.9500 . ?
C43 C44 1.396(4) . ?
C43 C48 1.410(4) . ?
C44 H44 0.9500 . ?
C44 C45 1.386(4) . ?
C45 H45 0.9500 . ?
C45 C46 1.374(5) . ?
C46 H46 0.9500 . ?
C46 C47 1.390(5) . ?
C47 H47 0.9500 . ?
C47 C48 1.404(4) . ?
C49 C50 1.396(4) . ?
C49 C54 1.389(4) . ?
C50 H50 0.9500 . ?
C50 C51 1.384(5) . ?
C51 H51 0.9500 . ?
C51 C52 1.375(6) . ?
C52 H52 0.9500 . ?
C52 C53 1.377(6) . ?
C53 H53 0.9500 . ?
C53 C54 1.394(5) . ?
C54 H54 0.9500 . ?
C55 C56 1.405(4) . ?
C55 C60 1.391(4) . ?
C56 H56 0.9500 . ?
C56 C57 1.387(5) . ?
C57 H57 0.9500 . ?
C57 C58 1.386(6) . ?
C58 H58 0.9500 . ?
C58 C59 1.380(6) . ?
C59 H59 0.9500 . ?
C59 C60 1.389(5) . ?
C60 H60 0.9500 . ?
C61 H61A 0.9900 . ?
C61 H61B 0.9900 . ?
C61 C62 1.438(6) . ?
C62 H62A 0.9900 . ?
C62 H62B 0.9900 . ?
C62 C63 1.454(7) . ?
C63 H63A 0.9900 . ?
C63 H63B 0.9900 . ?
C63 C64 1.445(6) . ?
C64 H64A 0.9900 . ?
C64 H64B 0.9900 . ?
C65 H65A 0.9900 . ?
C65 H65B 0.9900 . ?
C65 C66 1.484(6) . ?
C66 H66A 0.9900 . ?
C66 H66B 0.9900 . ?
C66 C67 1.504(8) . ?
C67 H67A 0.9900 . ?
C67 H67B 0.9900 . ?
C67 C68 1.514(6) . ?
C68 H68A 0.9900 . ?
C68 H68B 0.9900 . ?
C69 H69A 0.9900 . ?
C69 H69B 0.9900 . ?
C69 C70 1.549(13) . ?
C70 H70A 0.9900 . ?
C70 H70B 0.9900 . ?
C70 C71 1.556(13) . ?
C71 H71A 0.9900 . ?
C71 H71B 0.9900 . ?
C71 C72 1.529(12) . ?
C72 H72A 0.9900 . ?
C72 H72B 0.9900 . ?
C73 H73A 0.9900 . ?
C73 H73B 0.9900 . ?
C73 C74 1.538(11) . ?
C74 H74A 0.9900 . ?
C74 H74B 0.9900 . ?
C74 C75 1.528(12) . ?
C75 H75A 0.9900 . ?
C75 H75B 0.9900 . ?
C75 C76 1.517(11) . ?
C76 H76A 0.9900 . ?
C76 H76B 0.9900 . ?
C77 C82 1.3900 . ?
C77 C78 1.3900 . ?
C77 C83 1.477(9) . ?
C82 H82 0.9500 . ?
C82 C81 1.3900 . ?
C81 H81 0.9500 . ?
C81 C80 1.3900 . ?
C80 H80 0.9500 . ?
C80 C79 1.3900 . ?
C79 H79 0.9500 . ?
C79 C78 1.3900 . ?
C78 H78 0.9500 . ?
C83 H83A 0.9800 . ?
C83 H83B 0.9800 . ?
C83 H83C 0.9800 . ?
C84 C89 1.3900 . ?
C84 C85 1.3900 . ?
C84 C90 1.455(9) . ?
C89 H89 0.9500 . ?
C89 C88 1.3900 . ?
C88 H88 0.9500 . ?
C88 C87 1.3900 . ?
C87 H87 0.9500 . ?
C87 C86 1.3900 . ?
C86 H86 0.9500 . ?
C86 C85 1.3900 . ?
C85 H85 0.9500 . ?
C90 H90A 0.9800 . ?
C90 H90B 0.9800 . ?
C90 H90C 0.9800 . ?
C91 C96 1.3900 . ?
C91 C92 1.3900 . ?
C91 C97 1.480(11) . ?
C96 H96 0.9500 . ?
C96 C95 1.3900 . ?
C95 H95 0.9500 . ?
C95 C94 1.3900 . ?
C94 H94 0.9500 . ?
C94 C93 1.3900 . ?
C93 H93 0.9500 . ?
C93 C92 1.3900 . ?
C92 H92 0.9500 . ?
C97 H97A 0.9800 . ?
C97 H97B 0.9800 . ?
C97 H97C 0.9800 . ?

loop_
_geom_torsion_atom_site_label_1
_geom_torsion_atom_site_label_2
_geom_torsion_atom_site_label_3
_geom_torsion_atom_site_label_4
_geom_torsion
_geom_torsion_site_symmetry_1
_geom_torsion_site_symmetry_2
_geom_torsion_site_symmetry_3
_geom_torsion_site_symmetry_4
_geom_torsion_publ_flag
Ce1 O4 C61 C62 162.3(4) . . . . ?
Ce1 O4 C64 C63 -166.6(3) . . . . ?
Ce1 O5 C65 C66 132.2(4) . . . . ?
Ce1 O5 C68 C67 -150.2(3) . . . . ?
Ce1 O6 C69 C70 177.4(9) . . . . ?
Ce1 O6 C72 C71 -138.4(6) . . . . ?
Ce1 O6 C73 C74 146.6(7) . . . . ?
Ce1 O6 C76 C75 -177.3(8) . . . . ?
Si1 C13 C14 C15 -173.0(3) . . . . ?
Si1 C13 C18 C17 172.7(3) . . . . ?
Si1 C19 C20 C21 177.2(3) . . . . ?
Si1 C19 C24 C23 -176.2(3) . . . . ?
Si2 C31 C32 C33 -172.9(3) . . . . ?
Si2 C31 C36 C35 172.2(3) . . . . ?
Si2 C37 C38 C39 178.5(3) . . . . ?
Si2 C37 C42 C41 -178.1(2) . . . . ?
Si3 C49 C50 C51 -171.5(3) . . . . ?
Si3 C49 C54 C53 171.7(3) . . . . ?
Si3 C55 C56 C57 176.3(3) . . . . ?
Si3 C55 C60 C59 -176.5(3) . . . . ?
O1 Si1 C12 C7 27.7(3) . . . . ?
O1 Si1 C12 C11 -150.2(2) . . . . ?
O1 Si1 C13 C14 72.1(3) . . . . ?
O1 Si1 C13 C18 -101.4(3) . . . . ?
O1 Si1 C19 C20 170.8(3) . . . . ?
O1 Si1 C19 C24 -12.7(3) . . . . ?
O2 Si2 C30 C25 38.2(3) . . . . ?
O2 Si2 C30 C29 -137.3(2) . . . . ?
O2 Si2 C31 C32 77.2(3) . . . . ?
O2 Si2 C31 C36 -94.0(3) . . . . ?
O2 Si2 C37 C38 -174.5(2) . . . . ?
O2 Si2 C37 C42 3.6(3) . . . . ?
O3 Si3 C49 C50 78.9(3) . . . . ?
O3 Si3 C49 C54 -91.8(2) . . . . ?
O3 Si3 C55 C56 171.3(2) . . . . ?
O3 Si3 C55 C60 -11.8(3) . . . . ?
O4 C61 C62 C63 -2.7(8) . . . . ?
O5 C65 C66 C67 36.2(6) . . . . ?
O6 C69 C70 C71 -41.0(15) . . . . ?
O6 C73 C74 C75 33.3(16) . . . . ?
C1 C2 C3 C4 0.6(4) . . . . ?
C1 C2 C3 C25 -176.2(2) . . . . ?
C1 C7 C8 C9 176.0(3) . . . . ?
C1 C7 C12 Si1 6.2(4) . . . . ?
C1 C7 C12 C11 -176.0(3) . . . . ?
C2 C1 C6 C5 1.0(4) . . . . ?
C2 C1 C7 C8 -122.5(3) . . . . ?
C2 C1 C7 C12 55.3(4) . . . . ?
C2 C3 C4 C5 2.7(4) . . . . ?
C2 C3 C25 C26 49.2(4) . . . . ?
C2 C3 C25 C30 -131.4(3) . . . . ?
C3 C4 C5 C6 -4.1(4) . . . . ?
C3 C4 C5 C43 179.5(2) . . . . ?
C3 C25 C26 C27 178.7(3) . . . . ?
C3 C25 C30 Si2 7.1(4) . . . . ?
C3 C25 C30 C29 -177.3(3) . . . . ?
C4 C3 C25 C26 -127.6(3) . . . . ?
C4 C3 C25 C30 51.9(4) . . . . ?
C4 C5 C6 C1 2.2(4) . . . . ?
C4 C5 C43 C44 55.6(4) . . . . ?
C4 C5 C43 C48 -126.2(3) . . . . ?
C5 C43 C44 C45 176.1(3) . . . . ?
C5 C43 C48 Si3 5.4(4) . . . . ?
C5 C43 C48 C47 -176.1(3) . . . . ?
C6 C1 C2 C3 -2.4(4) . . . . ?
C6 C1 C7 C8 52.4(4) . . . . ?
C6 C1 C7 C12 -129.8(3) . . . . ?
C6 C5 C43 C44 -120.8(3) . . . . ?
C6 C5 C43 C48 57.4(4) . . . . ?
C7 C1 C2 C3 172.5(2) . . . . ?
C7 C1 C6 C5 -174.0(2) . . . . ?
C7 C8 C9 C10 0.3(5) . . . . ?
C8 C7 C12 Si1 -176.1(2) . . . . ?
C8 C7 C12 C11 1.8(4) . . . . ?
C8 C9 C10 C11 1.2(5) . . . . ?
C9 C10 C11 C12 -1.2(5) . . . . ?
C10 C11 C12 Si1 177.8(3) . . . . ?
C10 C11 C12 C7 -0.3(4) . . . . ?
C12 Si1 C13 C14 -50.0(3) . . . . ?
C12 Si1 C13 C18 136.6(3) . . . . ?
C12 Si1 C19 C20 -64.3(3) . . . . ?
C12 Si1 C19 C24 112.1(3) . . . . ?
C12 C7 C8 C9 -1.9(4) . . . . ?
C13 Si1 C12 C7 146.9(2) . . . . ?
C13 Si1 C12 C11 -31.0(3) . . . . ?
C13 Si1 C19 C20 50.6(3) . . . . ?
C13 Si1 C19 C24 -132.9(3) . . . . ?
C13 C14 C15 C16 -0.2(7) . . . . ?
C14 C13 C18 C17 -0.8(5) . . . . ?
C14 C15 C16 C17 -0.4(8) . . . . ?
C15 C16 C17 C18 0.3(7) . . . . ?
C16 C17 C18 C13 0.3(7) . . . . ?
C18 C13 C14 C15 0.8(6) . . . . ?
C19 Si1 C12 C7 -95.1(3) . . . . ?
C19 Si1 C12 C11 87.0(2) . . . . ?
C19 Si1 C13 C14 -167.2(3) . . . . ?
C19 Si1 C13 C18 19.4(3) . . . . ?
C19 C20 C21 C22 -1.1(6) . . . . ?
C20 C19 C24 C23 0.5(5) . . . . ?
C20 C21 C22 C23 0.5(6) . . . . ?
C21 C22 C23 C24 0.7(6) . . . . ?
C22 C23 C24 C19 -1.1(6) . . . . ?
C24 C19 C20 C21 0.6(5) . . . . ?
C25 C3 C4 C5 179.5(2) . . . . ?
C25 C26 C27 C28 -1.0(6) . . . . ?
C26 C25 C30 Si2 -173.5(2) . . . . ?
C26 C25 C30 C29 2.1(4) . . . . ?
C26 C27 C28 C29 1.4(6) . . . . ?
C27 C28 C29 C30 0.0(6) . . . . ?
C28 C29 C30 Si2 174.0(3) . . . . ?
C28 C29 C30 C25 -1.8(5) . . . . ?
C30 Si2 C31 C32 -45.9(3) . . . . ?
C30 Si2 C31 C36 142.9(3) . . . . ?
C30 Si2 C37 C38 -50.4(3) . . . . ?
C30 Si2 C37 C42 127.6(2) . . . . ?
C30 C25 C26 C27 -0.8(5) . . . . ?
C31 Si2 C30 C25 159.6(2) . . . . ?
C31 Si2 C30 C29 -15.9(3) . . . . ?
C31 Si2 C37 C38 67.0(3) . . . . ?
C31 Si2 C37 C42 -115.0(3) . . . . ?
C31 C32 C33 C34 1.7(6) . . . . ?
C32 C31 C36 C35 0.4(5) . . . . ?
C32 C33 C34 C35 -0.9(7) . . . . ?
C33 C34 C35 C36 -0.1(7) . . . . ?
C34 C35 C36 C31 0.4(6) . . . . ?
C36 C31 C32 C33 -1.4(5) . . . . ?
C37 Si2 C30 C25 -86.0(3) . . . . ?
C37 Si2 C30 C29 98.5(2) . . . . ?
C37 Si2 C31 C32 -162.1(3) . . . . ?
C37 Si2 C31 C36 26.6(3) . . . . ?
C37 C38 C39 C40 -0.1(5) . . . . ?
C38 C37 C42 C41 0.0(5) . . . . ?
C38 C39 C40 C41 -0.6(6) . . . . ?
C39 C40 C41 C42 1.0(5) . . . . ?
C40 C41 C42 C37 -0.7(5) . . . . ?
C42 C37 C38 C39 0.4(5) . . . . ?
C43 C5 C6 C1 178.7(2) . . . . ?
C43 C44 C45 C46 0.6(5) . . . . ?
C44 C43 C48 Si3 -176.4(2) . . . . ?
C44 C43 C48 C47 2.1(4) . . . . ?
C44 C45 C46 C47 1.0(5) . . . . ?
C45 C46 C47 C48 -1.0(5) . . . . ?
C46 C47 C48 Si3 178.1(3) . . . . ?
C46 C47 C48 C43 -0.6(5) . . . . ?
C48 Si3 C49 C50 -44.1(3) . . . . ?
C48 Si3 C49 C54 145.2(2) . . . . ?
C48 Si3 C55 C56 -63.7(3) . . . . ?
C48 Si3 C55 C60 113.2(3) . . . . ?
C48 C43 C44 C45 -2.2(4) . . . . ?
C49 Si3 C55 C56 52.5(3) . . . . ?
C49 Si3 C55 C60 -130.6(3) . . . . ?
C49 C50 C51 C52 0.0(6) . . . . ?
C50 C49 C54 C53 0.5(5) . . . . ?
C50 C51 C52 C53 0.5(6) . . . . ?
C51 C52 C53 C54 -0.4(6) . . . . ?
C52 C53 C54 C49 -0.1(5) . . . . ?
C54 C49 C50 C51 -0.4(5) . . . . ?
C55 Si3 C49 C50 -161.3(3) . . . . ?
C55 Si3 C49 C54 28.0(3) . . . . ?
C55 C56 C57 C58 0.8(6) . . . . ?
C56 C55 C60 C59 0.6(5) . . . . ?
C56 C57 C58 C59 -0.9(6) . . . . ?
C57 C58 C59 C60 0.8(6) . . . . ?
C58 C59 C60 C55 -0.7(6) . . . . ?
C60 C55 C56 C57 -0.6(5) . . . . ?
C61 O4 C64 C63 -12.1(6) . . . . ?
C61 C62 C63 C64 -4.6(8) . . . . ?
C62 C63 C64 O4 10.3(7) . . . . ?
C64 O4 C61 C62 9.0(6) . . . . ?
C65 O5 C68 C67 15.4(5) . . . . ?
C65 C66 C67 C68 -26.3(6) . . . . ?
C66 C67 C68 O5 7.3(6) . . . . ?
C68 O5 C65 C66 -32.6(5) . . . . ?
C69 O6 C72 C71 30.4(10) . . . . ?
C69 C70 C71 C72 58.5(16) . . . . ?
C70 C71 C72 O6 -54.7(12) . . . . ?
C72 O6 C69 C70 7.2(12) . . . . ?
C73 O6 C76 C75 -24.3(12) . . . . ?
C73 C74 C75 C76 -46.3(18) . . . . ?
C74 C75 C76 O6 43.5(16) . . . . ?
C76 O6 C73 C74 -5.8(12) . . . . ?
C77 C82 C81 C80 0.0 . . . . ?
C82 C77 C78 C79 0.0 . . . . ?
C82 C81 C80 C79 0.0 . . . . ?
C81 C80 C79 C78 0.0 . . . . ?
C80 C79 C78 C77 0.0 . . . . ?
C78 C77 C82 C81 0.0 . . . . ?
C83 C77 C82 C81 -179.1(5) . . . . ?
C83 C77 C78 C79 179.1(5) . . . . ?
C84 C89 C88 C87 0.0 . . . . ?
C89 C84 C85 C86 0.0 . . . . ?
C89 C88 C87 C86 0.0 . . . . ?
C88 C87 C86 C85 0.0 . . . . ?
C87 C86 C85 C84 0.0 . . . . ?
C85 C84 C89 C88 0.0 . . . . ?
C90 C84 C89 C88 -177.7(6) . . . . ?
C90 C84 C85 C86 177.5(6) . . . . ?
C91 C96 C95 C94 0.0 . . . . ?
C96 C91 C92 C93 0.0 . . . . ?
C96 C95 C94 C93 0.0 . . . . ?
C95 C94 C93 C92 0.0 . . . . ?
C94 C93 C92 C91 0.0 . . . . ?
C92 C91 C96 C95 0.0 . . . . ?
C97 C91 C96 C95 -178.3(13) . . . . ?
C97 C91 C92 C93 178.4(12) . . . . ?

loop_
_exptl_oxdiff_crystal_face_indexfrac_h
_exptl_oxdiff_crystal_face_indexfrac_k
_exptl_oxdiff_crystal_face_indexfrac_l
_exptl_oxdiff_crystal_face_x
_exptl_oxdiff_crystal_face_y
_exptl_oxdiff_crystal_face_z
0.0023 -2.0001 -1.0054 -0.0086 -0.0225 -0.2520
-0.0023 2.0001 1.0054 0.0086 0.0225 0.2520
-0.2256 -2.7826 15.7700 -0.0779 0.9836 0.1624
0.2395 3.1298 -15.7575 0.0784 -0.9893 -0.1231
5.0557 2.1052 -13.0355 -0.6081 -0.7933 -0.0278
3.4010 -3.5548 12.5842 -0.5651 0.8215 0.0758
2.4629 2.7276 -15.6322 -0.2317 -0.9671 -0.1055
-2.4751 -2.9168 15.6081 0.2321 0.9691 0.0834
-1.9930 3.7912 -14.2844 0.3824 -0.9218 -0.0640
-4.6603 3.3242 -10.3036 0.7242 -0.6865 -0.0656
-1.0000 -0.0011 0.9983 0.1322 0.0558 0.0038
1.0000 0.0011 -0.9983 -0.1322 -0.0558 -0.0038
-0.9455 -2.1348 15.8757 0.0252 0.9755 0.2184
0.5311 -2.5736 15.4624 -0.1790 0.9641 0.1961
-0.0012 -1.0005 1.9989 -0.0182 0.1368 -0.0505
1.9972 0.0016 1.0053 -0.2810 0.0661 0.0831
